data_7019793
loop_
_publ_author_name
'Ghattas, Ghazi'
'Chen, Dianjun'
'Pan, Fangfang'
'Klankermayer, J\"urgen'

_publ_section_title
;
 Asymmetric hydrogenation of imines with a recyclable chiral frustrated
 Lewis pair catalyst.
;
_journal_issue 30
_journal_name_full 'Dalton transactions (Cambridge, England : 2003)'
_journal_page_first 9026
_journal_page_last 9028
_journal_paper_doi 10.1039/c2dt30536d
_journal_volume 41
_journal_year 2012
_chemical_absolute_configuration ad
_chemical_formula_moiety '2(C36 H40 B F10 P), C H2 Cl2'
_chemical_formula_sum 'C73 H82 B2 Cl2 F20 P2'
_chemical_formula_weight 1493.85
_chemical_name_systematic
;
?
;
_space_group_IT_number 4
_symmetry_cell_setting monoclinic
_symmetry_space_group_name_Hall 'P 2yb'
_symmetry_space_group_name_H-M 'P 1 21 1'
_atom_sites_solution_hydrogens geom
_atom_sites_solution_primary direct
_atom_sites_solution_secondary difmap
_audit_creation_method SHELXL-97
_cell_angle_alpha 90.00
_cell_angle_beta 97.089(8)
_cell_angle_gamma 90.00
_cell_formula_units_Z 2
_cell_length_a 15.070(4)
_cell_length_b 13.208(4)
_cell_length_c 17.862(5)
_cell_measurement_reflns_used 2459
_cell_measurement_temperature 100(2)
_cell_measurement_theta_max 18.9779
_cell_measurement_theta_min 2.298
_cell_volume 3528.2(17)
_computing_cell_refinement 'Bruker SAINT'
_computing_data_collection 'Bruker APEX'
_computing_data_reduction 'Bruker SAINT'
_computing_molecular_graphics 'Bruker SHELXTL'
_computing_publication_material 'Bruker SHELXTL'
_computing_structure_refinement 'SHELXL-97 (Sheldrick, 2008)'
_computing_structure_solution 'SHELXS-97 (Sheldrick, 2008)'
_diffrn_ambient_temperature 100(2)
_diffrn_measured_fraction_theta_full 0.985
_diffrn_measured_fraction_theta_max 0.985
_diffrn_measurement_device_type 'Bruker APEX CCD'
_diffrn_measurement_method 'omega scans'
_diffrn_radiation_monochromator graphite
_diffrn_radiation_source microsource
_diffrn_radiation_type MoK\a
_diffrn_radiation_wavelength 0.71073
_diffrn_reflns_av_R_equivalents 0.0935
_diffrn_reflns_av_sigmaI/netI 0.1373
_diffrn_reflns_limit_h_max 18
_diffrn_reflns_limit_h_min -18
_diffrn_reflns_limit_k_max 16
_diffrn_reflns_limit_k_min -16
_diffrn_reflns_limit_l_max 22
_diffrn_reflns_limit_l_min -21
_diffrn_reflns_number 31922
_diffrn_reflns_theta_full 26.56
_diffrn_reflns_theta_max 26.56
_diffrn_reflns_theta_min 1.15
_exptl_absorpt_coefficient_mu 0.233
_exptl_absorpt_correction_T_max 0.9862
_exptl_absorpt_correction_T_min 0.9726
_exptl_absorpt_correction_type multi-scan
_exptl_absorpt_process_details SADABS
_exptl_crystal_colour block
_exptl_crystal_density_diffrn 1.406
_exptl_crystal_density_method 'not measured'
_exptl_crystal_description colourless
_exptl_crystal_F_000 1548
_exptl_crystal_size_max 0.12
_exptl_crystal_size_mid 0.08
_exptl_crystal_size_min 0.06
_refine_diff_density_max 0.723
_refine_diff_density_min -0.404
_refine_diff_density_rms 0.072
_refine_ls_abs_structure_details 'Flack H D (1983), Acta Cryst. A39, 876-881'
_refine_ls_abs_structure_Flack -0.01(9)
_refine_ls_extinction_method none
_refine_ls_goodness_of_fit_ref 1.000
_refine_ls_hydrogen_treatment constr
_refine_ls_matrix_type full
_refine_ls_number_parameters 932
_refine_ls_number_reflns 14422
_refine_ls_number_restraints 9
_refine_ls_restrained_S_all 1.003
_refine_ls_R_factor_all 0.1082
_refine_ls_R_factor_gt 0.0699
_refine_ls_shift/su_max 0.000
_refine_ls_shift/su_mean 0.000
_refine_ls_structure_factor_coef Fsqd
_refine_ls_weighting_details 'calc w=1/[\s^2^(Fo^2^)+(0.0564P)^2^+0.0000P] where P=(Fo^2^+2Fc^2^)/3'
_refine_ls_weighting_scheme calc
_refine_ls_wR_factor_gt 0.1485
_refine_ls_wR_factor_ref 0.1736
_reflns_number_gt 9749
_reflns_number_total 14422
_reflns_threshold_expression >2sigma(I)
_cod_data_source_file c2dt30536d.txt
_cod_data_source_block f11_b66
_cod_depositor_comments
;
The following automatic conversions were performed:

'_symmetry_cell_setting' value 'Monoclinic' changed to 'monoclinic'
according to /home/saulius/struct/CIF-dictionaries/cif_core.dic
dictionary named 'cif_core.dic' version 2.4.1 from 2010-06-29.

Automatic conversion script
Id: cif_fix_values 1891 2012-01-12 08:04:46Z andrius 
;
_cod_original_cell_volume 3528.1(18)
_cod_original_sg_symbol_Hall P2yb
_cod_original_sg_symbol_H-M P2(1)
_cod_database_code 7019793

loop_
_symmetry_equiv_pos_as_xyz
'x, y, z'
'-x, y+1/2, -z'

loop_
_atom_site_label
_atom_site_type_symbol
_atom_site_fract_x
_atom_site_fract_y
_atom_site_fract_z
_atom_site_U_iso_or_equiv
_atom_site_adp_type
_atom_site_occupancy
_atom_site_symmetry_multiplicity
_atom_site_calc_flag
_atom_site_refinement_flags
_atom_site_disorder_assembly
_atom_site_disorder_group
P1 P -0.11600(8) 0.21265(10) 0.75708(7) 0.0229(3) Uani 1 1 d . . .
H1 H -0.1320 0.3065 0.7469 0.034 Uiso 1 1 d R . .
P2 P 0.39628(8) 0.44677(10) 0.76212(7) 0.0219(3) Uani 1 1 d . . .
H2 H 0.3962 0.5408 0.7405 0.030(14) Uiso 1 1 d R . .
Cl1 Cl 0.2479(6) 0.0327(6) 0.2188(4) 0.0791(19) Uani 0.710(10) 1 d PDU A 1
Cl2 Cl 0.2856(2) 0.2480(4) 0.24660(15) 0.0651(14) Uani 0.710(10) 1 d PDU A 1
Cl11 Cl 0.2486(14) -0.0013(11) 0.2111(9) 0.068(5) Uani 0.290(10) 1 d PDU A 2
Cl22 Cl 0.3359(8) 0.1759(12) 0.2595(4) 0.090(6) Uani 0.290(10) 1 d PDU A 2
F2 F -0.06640(18) -0.0519(2) 0.47436(16) 0.0330(7) Uani 1 1 d . . .
F3 F -0.2177(2) -0.0213(2) 0.53371(17) 0.0383(8) Uani 1 1 d . . .
F4 F -0.32550(18) 0.1383(3) 0.48792(17) 0.0363(8) Uani 1 1 d . . .
F5 F -0.2758(2) 0.2680(3) 0.3831(2) 0.0452(9) Uani 1 1 d . . .
F6 F -0.1205(2) 0.2480(2) 0.32971(19) 0.0430(8) Uani 1 1 d . . .
F8 F 0.0617(2) 0.2950(2) 0.32715(16) 0.0357(7) Uani 1 1 d . . .
F9 F 0.0775(2) 0.3596(2) 0.18918(17) 0.0370(8) Uani 1 1 d . . .
F10 F 0.0447(2) 0.2349(3) 0.06871(16) 0.0466(9) Uani 1 1 d . . .
F11 F -0.0034(2) 0.0380(3) 0.09088(16) 0.0461(9) Uani 1 1 d . . .
F12 F -0.0153(2) -0.0312(2) 0.22796(16) 0.0356(8) Uani 1 1 d . . .
F42 F 0.46164(18) 0.5521(2) 1.29904(16) 0.0287(7) Uani 1 1 d . . .
F43 F 0.4374(2) 0.4745(2) 1.43237(16) 0.0370(8) Uani 1 1 d . . .
F44 F 0.4807(2) 0.2779(2) 1.46535(16) 0.0375(8) Uani 1 1 d . . .
F45 F 0.5451(2) 0.1595(2) 1.35883(16) 0.0310(7) Uani 1 1 d . . .
F46 F 0.57622(18) 0.2358(2) 1.22875(14) 0.0249(6) Uani 1 1 d . . .
F48 F 0.43556(19) 0.6304(2) 1.09756(17) 0.0327(7) Uani 1 1 d . . .
F49 F 0.2774(2) 0.6221(2) 1.01399(17) 0.0373(8) Uani 1 1 d . . .
F50 F 0.19069(18) 0.4437(3) 0.98685(17) 0.0392(8) Uani 1 1 d . . .
F51 F 0.2693(2) 0.2698(2) 1.04305(18) 0.0389(8) Uani 1 1 d . . .
F52 F 0.42785(18) 0.2742(2) 1.12675(16) 0.0287(7) Uani 1 1 d . . .
B1 B 0.0176(4) 0.0795(4) 0.3711(3) 0.0228(12) Uani 1 1 d . . .
H3 H 0.0223 -0.0084 0.3680 0.031(14) Uiso 1 1 d R . .
B2 B 0.5363(3) 0.4553(4) 1.1753(3) 0.0203(11) Uani 1 1 d . . .
H4 H 0.5516 0.5380 1.1880 0.013(11) Uiso 1 1 d R . .
C1 C -0.0827(3) 0.0971(4) 0.3998(3) 0.0260(11) Uani 1 1 d . . .
C2 C -0.1138(3) 0.0317(4) 0.4517(3) 0.0269(12) Uani 1 1 d . . .
C3 C -0.1929(3) 0.0433(4) 0.4815(3) 0.0284(12) Uani 1 1 d . . .
C4 C -0.2478(3) 0.1244(4) 0.4593(3) 0.0282(12) Uani 1 1 d . . .
C5 C -0.2220(3) 0.1897(4) 0.4076(3) 0.0301(12) Uani 1 1 d . . .
C6 C -0.1405(3) 0.1763(4) 0.3802(3) 0.0287(12) Uani 1 1 d . . .
C7 C 0.0228(3) 0.1271(4) 0.2870(3) 0.0255(11) Uani 1 1 d . . .
C8 C 0.0456(3) 0.2260(4) 0.2708(3) 0.0260(11) Uani 1 1 d . . .
C9 C 0.0540(3) 0.2621(4) 0.2000(3) 0.0302(12) Uani 1 1 d . . .
C10 C 0.0368(3) 0.2005(5) 0.1386(3) 0.0311(13) Uani 1 1 d . . .
C11 C 0.0129(3) 0.1008(5) 0.1504(3) 0.0314(13) Uani 1 1 d . . .
C12 C 0.0072(3) 0.0678(4) 0.2222(3) 0.0267(12) Uani 1 1 d . . .
C13 C 0.0927(3) 0.1285(4) 0.4351(2) 0.0214(11) Uani 1 1 d . . .
H13 H 0.0721 0.1987 0.4451 0.026 Uiso 1 1 calc R . .
C14 C 0.1079(3) 0.0730(4) 0.5136(3) 0.0215(11) Uani 1 1 d . . .
H14 H 0.0914 0.0004 0.5041 0.026 Uiso 1 1 calc R . .
C15 C 0.2110(3) 0.0766(4) 0.5346(3) 0.0292(12) Uani 1 1 d . . .
C16 C 0.2398(3) 0.1879(5) 0.5436(3) 0.0373(15) Uani 1 1 d . . .
H16A H 0.3020 0.1932 0.5687 0.045 Uiso 1 1 calc R . .
H16B H 0.1999 0.2255 0.5738 0.045 Uiso 1 1 calc R . .
C17 C 0.2323(4) 0.2301(4) 0.4611(3) 0.0362(14) Uani 1 1 d . . .
H17A H 0.1925 0.2899 0.4544 0.043 Uiso 1 1 calc R . .
H17B H 0.2916 0.2479 0.4465 0.043 Uiso 1 1 calc R . .
C18 C 0.1911(3) 0.1378(4) 0.4161(3) 0.0281(12) Uani 1 1 d . . .
H18 H 0.1960 0.1410 0.3608 0.034 Uiso 1 1 calc R . .
C19 C 0.2427(3) 0.0494(4) 0.4569(3) 0.0280(12) Uani 1 1 d . . .
C20 C 0.2135(4) -0.0550(4) 0.4268(3) 0.0346(13) Uani 1 1 d . . .
H20A H 0.1485 -0.0612 0.4245 0.052 Uiso 1 1 calc R . .
H20B H 0.2424 -0.1072 0.4604 0.052 Uiso 1 1 calc R . .
H20C H 0.2311 -0.0637 0.3762 0.052 Uiso 1 1 calc R . .
C21 C 0.3448(3) 0.0554(5) 0.4587(3) 0.0375(14) Uani 1 1 d . . .
H21A H 0.3722 -0.0058 0.4825 0.056 Uiso 1 1 calc R . .
H21B H 0.3674 0.1150 0.4876 0.056 Uiso 1 1 calc R . .
H21C H 0.3600 0.0606 0.4070 0.056 Uiso 1 1 calc R . .
C22 C 0.2452(4) 0.0111(5) 0.6009(3) 0.0426(16) Uani 1 1 d . . .
H22A H 0.3105 0.0067 0.6048 0.064 Uiso 1 1 calc R . .
H22B H 0.2194 -0.0569 0.5938 0.064 Uiso 1 1 calc R . .
H22C H 0.2278 0.0408 0.6472 0.064 Uiso 1 1 calc R . .
C23 C 0.0540(3) 0.1106(4) 0.5743(3) 0.0223(11) Uani 1 1 d . . .
C24 C 0.0273(3) 0.0414(4) 0.6257(3) 0.0255(11) Uani 1 1 d . . .
H24 H 0.0441 -0.0275 0.6220 0.031 Uiso 1 1 calc R . .
C25 C -0.0233(3) 0.0698(4) 0.6826(3) 0.0249(11) Uani 1 1 d . . .
H25 H -0.0410 0.0208 0.7167 0.030 Uiso 1 1 calc R . .
C26 C -0.0473(3) 0.1700(4) 0.6885(3) 0.0233(11) Uani 1 1 d . . .
C27 C -0.0203(3) 0.2412(4) 0.6387(3) 0.0232(11) Uani 1 1 d . . .
H27 H -0.0360 0.3104 0.6434 0.028 Uiso 1 1 calc R . .
C28 C 0.0292(3) 0.2118(4) 0.5825(3) 0.0243(11) Uani 1 1 d . . .
H28 H 0.0469 0.2612 0.5486 0.029 Uiso 1 1 calc R . .
C29 C -0.0585(3) 0.2111(4) 0.8543(3) 0.0270(11) Uani 1 1 d . . .
C30 C 0.0403(3) 0.2335(4) 0.8491(3) 0.0305(12) Uani 1 1 d . . .
H30A H 0.0458 0.2996 0.8251 0.046 Uiso 1 1 calc R . .
H30B H 0.0650 0.1809 0.8189 0.046 Uiso 1 1 calc R . .
H30C H 0.0734 0.2344 0.8999 0.046 Uiso 1 1 calc R . .
C31 C -0.0676(4) 0.1090(4) 0.8937(3) 0.0335(13) Uani 1 1 d . . .
H31A H -0.0294 0.1087 0.9423 0.050 Uiso 1 1 calc R . .
H31B H -0.0492 0.0544 0.8619 0.050 Uiso 1 1 calc R . .
H31C H -0.1300 0.0989 0.9022 0.050 Uiso 1 1 calc R . .
C32 C -0.0973(4) 0.2964(5) 0.8990(3) 0.0365(14) Uani 1 1 d . . .
H32A H -0.0653 0.2988 0.9502 0.055 Uiso 1 1 calc R . .
H32B H -0.1609 0.2834 0.9016 0.055 Uiso 1 1 calc R . .
H32C H -0.0905 0.3613 0.8737 0.055 Uiso 1 1 calc R . .
C33 C -0.2291(3) 0.1578(4) 0.7398(3) 0.0257(12) Uani 1 1 d . . .
C34 C -0.2288(3) 0.0418(4) 0.7465(3) 0.0377(14) Uani 1 1 d . . .
H34A H -0.2033 0.0222 0.7976 0.057 Uiso 1 1 calc R . .
H34B H -0.1927 0.0128 0.7098 0.057 Uiso 1 1 calc R . .
H34C H -0.2902 0.0164 0.7365 0.057 Uiso 1 1 calc R . .
C35 C -0.2878(3) 0.2042(5) 0.7949(3) 0.0353(13) Uani 1 1 d . . .
H35A H -0.2878 0.2781 0.7898 0.053 Uiso 1 1 calc R . .
H35B H -0.2641 0.1855 0.8466 0.053 Uiso 1 1 calc R . .
H35C H -0.3490 0.1787 0.7835 0.053 Uiso 1 1 calc R . .
C36 C -0.2653(4) 0.1896(5) 0.6589(3) 0.0374(14) Uani 1 1 d . . .
H36A H -0.3248 0.1601 0.6452 0.056 Uiso 1 1 calc R . .
H36B H -0.2248 0.1652 0.6239 0.056 Uiso 1 1 calc R . .
H36C H -0.2694 0.2635 0.6561 0.056 Uiso 1 1 calc R . .
C41 C 0.5216(3) 0.4001(4) 1.2565(3) 0.0196(10) Uani 1 1 d . . .
C42 C 0.4864(3) 0.4540(4) 1.3120(3) 0.0200(10) Uani 1 1 d . . .
C43 C 0.4720(3) 0.4156(4) 1.3800(3) 0.0281(12) Uani 1 1 d . . .
C44 C 0.4930(3) 0.3158(4) 1.3981(3) 0.0265(11) Uani 1 1 d . . .
C45 C 0.5264(3) 0.2591(4) 1.3440(3) 0.0221(11) Uani 1 1 d . . .
C46 C 0.5405(3) 0.3005(4) 1.2774(3) 0.0193(10) Uani 1 1 d . . .
C47 C 0.4393(3) 0.4530(4) 1.1203(3) 0.0227(10) Uani 1 1 d . . .
C48 C 0.3971(3) 0.5374(4) 1.0882(3) 0.0220(11) Uani 1 1 d . . .
C49 C 0.3152(3) 0.5361(4) 1.0430(3) 0.0258(11) Uani 1 1 d . . .
C50 C 0.2710(3) 0.4462(5) 1.0288(3) 0.0275(11) Uani 1 1 d . . .
C51 C 0.3108(3) 0.3590(4) 1.0582(3) 0.0277(12) Uani 1 1 d . . .
C52 C 0.3931(3) 0.3641(4) 1.1018(3) 0.0244(11) Uani 1 1 d . . .
C53 C 0.6119(3) 0.4020(4) 1.1282(3) 0.0193(10) Uani 1 1 d . . .
H53 H 0.5848 0.3386 1.1048 0.023 Uiso 1 1 calc R . .
C54 C 0.6369(3) 0.4705(3) 1.0629(2) 0.0190(10) Uani 1 1 d . . .
H54 H 0.6299 0.5423 1.0792 0.023 Uiso 1 1 calc R . .
C55 C 0.7390(3) 0.4514(4) 1.0638(3) 0.0237(11) Uani 1 1 d . . .
C56 C 0.7543(3) 0.3364(4) 1.0493(3) 0.0253(12) Uani 1 1 d . . .
H56A H 0.7117 0.3112 1.0068 0.030 Uiso 1 1 calc R . .
H56B H 0.8161 0.3238 1.0381 0.030 Uiso 1 1 calc R . .
C57 C 0.7376(3) 0.2855(4) 1.1248(3) 0.0246(11) Uani 1 1 d . . .
H57A H 0.6910 0.2324 1.1163 0.029 Uiso 1 1 calc R . .
H57B H 0.7931 0.2551 1.1506 0.029 Uiso 1 1 calc R . .
C58 C 0.7062(3) 0.3736(4) 1.1700(3) 0.0213(11) Uani 1 1 d . . .
H58 H 0.7077 0.3606 1.2252 0.026 Uiso 1 1 calc R . .
C59 C 0.7693(3) 0.4591(4) 1.1495(3) 0.0220(10) Uani 1 1 d . . .
C60 C 0.8686(3) 0.4355(4) 1.1708(3) 0.0295(12) Uani 1 1 d . . .
H60A H 0.9046 0.4923 1.1559 0.044 Uiso 1 1 calc R . .
H60B H 0.8841 0.3740 1.1447 0.044 Uiso 1 1 calc R . .
H60C H 0.8808 0.4253 1.2254 0.044 Uiso 1 1 calc R . .
C61 C 0.7524(3) 0.5629(4) 1.1837(3) 0.0263(12) Uani 1 1 d . . .
H61A H 0.7895 0.5699 1.2325 0.039 Uiso 1 1 calc R . .
H61B H 0.6892 0.5687 1.1910 0.039 Uiso 1 1 calc R . .
H61C H 0.7677 0.6165 1.1496 0.039 Uiso 1 1 calc R . .
C62 C 0.7842(3) 0.5192(4) 1.0122(3) 0.0323(13) Uani 1 1 d . . .
H62A H 0.7760 0.5901 1.0261 0.048 Uiso 1 1 calc R . .
H62B H 0.7577 0.5082 0.9599 0.048 Uiso 1 1 calc R . .
H62C H 0.8482 0.5034 1.0171 0.048 Uiso 1 1 calc R . .
C63 C 0.5796(3) 0.4584(4) 0.9881(3) 0.0210(10) Uani 1 1 d . . .
C64 C 0.5485(3) 0.3655(4) 0.9576(3) 0.0242(11) Uani 1 1 d . . .
H64 H 0.5651 0.3048 0.9843 0.029 Uiso 1 1 calc R . .
C65 C 0.4945(3) 0.3604(4) 0.8900(3) 0.0238(11) Uani 1 1 d . . .
H65 H 0.4740 0.2965 0.8705 0.029 Uiso 1 1 calc R . .
C66 C 0.4693(3) 0.4496(4) 0.8490(3) 0.0229(10) Uani 1 1 d . . .
C67 C 0.5005(3) 0.5426(4) 0.8774(3) 0.0242(11) Uani 1 1 d . . .
H67 H 0.4850 0.6032 0.8502 0.029 Uiso 1 1 calc R . .
C68 C 0.5548(3) 0.5456(4) 0.9461(3) 0.0249(11) Uani 1 1 d . . .
H68 H 0.5759 0.6094 0.9654 0.030 Uiso 1 1 calc R . .
C69 C 0.4409(3) 0.3716(4) 0.6890(3) 0.0263(12) Uani 1 1 d . . .
C70 C 0.3941(3) 0.4033(4) 0.6107(3) 0.0323(13) Uani 1 1 d . . .
H70A H 0.3969 0.4771 0.6056 0.048 Uiso 1 1 calc R . .
H70B H 0.3315 0.3816 0.6054 0.048 Uiso 1 1 calc R . .
H70C H 0.4243 0.3714 0.5712 0.048 Uiso 1 1 calc R . .
C71 C 0.4305(4) 0.2571(4) 0.7019(3) 0.0366(14) Uani 1 1 d . . .
H71A H 0.3669 0.2402 0.6993 0.055 Uiso 1 1 calc R . .
H71B H 0.4610 0.2388 0.7517 0.055 Uiso 1 1 calc R . .
H71C H 0.4571 0.2195 0.6629 0.055 Uiso 1 1 calc R . .
C72 C 0.5398(3) 0.4014(5) 0.6938(3) 0.0444(16) Uani 1 1 d . . .
H72A H 0.5662 0.3708 0.6517 0.067 Uiso 1 1 calc R . .
H72B H 0.5717 0.3772 0.7416 0.067 Uiso 1 1 calc R . .
H72C H 0.5449 0.4753 0.6912 0.067 Uiso 1 1 calc R . .
C73 C 0.2807(3) 0.4248(4) 0.7814(3) 0.0254(11) Uani 1 1 d . . .
C74 C 0.2768(4) 0.3351(4) 0.8345(3) 0.0385(14) Uani 1 1 d . . .
H74A H 0.2155 0.3267 0.8466 0.058 Uiso 1 1 calc R . .
H74B H 0.3170 0.3473 0.8811 0.058 Uiso 1 1 calc R . .
H74C H 0.2954 0.2735 0.8101 0.058 Uiso 1 1 calc R . .
C75 C 0.2542(4) 0.5215(4) 0.8204(3) 0.0367(14) Uani 1 1 d . . .
H75A H 0.1957 0.5119 0.8380 0.055 Uiso 1 1 calc R . .
H75B H 0.2510 0.5780 0.7846 0.055 Uiso 1 1 calc R . .
H75C H 0.2989 0.5364 0.8636 0.055 Uiso 1 1 calc R . .
C76 C 0.2167(3) 0.4064(5) 0.7084(3) 0.0365(14) Uani 1 1 d . . .
H76A H 0.2299 0.3405 0.6870 0.055 Uiso 1 1 calc R . .
H76B H 0.2248 0.4599 0.6718 0.055 Uiso 1 1 calc R . .
H76C H 0.1548 0.4070 0.7198 0.055 Uiso 1 1 calc R . .
C101 C 0.2810(7) 0.1296(6) 0.1908(6) 0.106(3) Uani 1 1 d DU . .
H101 H 0.3400 0.1232 0.1762 0.159 Uiso 1 1 d R A .
H102 H 0.2435 0.1464 0.1450 0.159 Uiso 1 1 d R . .

loop_
_atom_site_aniso_label
_atom_site_aniso_U_11
_atom_site_aniso_U_22
_atom_site_aniso_U_33
_atom_site_aniso_U_23
_atom_site_aniso_U_13
_atom_site_aniso_U_12
P1 0.0207(6) 0.0246(7) 0.0240(7) 0.0012(6) 0.0049(5) 0.0016(5)
P2 0.0263(6) 0.0176(6) 0.0211(6) 0.0019(6) 0.0001(5) -0.0001(6)
Cl1 0.058(3) 0.130(5) 0.050(2) -0.019(3) 0.0104(19) 0.010(4)
Cl2 0.0437(18) 0.111(3) 0.0424(15) 0.0041(16) 0.0130(12) -0.025(2)
Cl11 0.052(6) 0.086(7) 0.061(9) 0.053(7) -0.012(6) -0.018(6)
Cl22 0.075(8) 0.151(12) 0.046(4) -0.006(5) 0.014(4) -0.072(8)
F2 0.0344(16) 0.0233(16) 0.0401(17) 0.0086(15) 0.0005(13) 0.0013(14)
F3 0.0396(18) 0.039(2) 0.0364(18) 0.0106(15) 0.0068(14) -0.0082(15)
F4 0.0223(15) 0.048(2) 0.0382(18) -0.0018(16) 0.0035(13) -0.0045(14)
F5 0.0348(18) 0.038(2) 0.064(2) 0.0146(18) 0.0102(16) 0.0136(15)
F6 0.0372(18) 0.038(2) 0.056(2) 0.0226(17) 0.0135(15) 0.0079(15)
F8 0.053(2) 0.0233(17) 0.0294(17) -0.0026(14) 0.0012(14) -0.0006(15)
F9 0.0426(18) 0.0308(18) 0.0368(18) 0.0106(15) 0.0019(14) -0.0023(15)
F10 0.058(2) 0.057(2) 0.0235(16) 0.0073(16) 0.0015(15) -0.0014(18)
F11 0.066(2) 0.049(2) 0.0219(16) -0.0090(16) 0.0012(15) -0.0074(18)
F12 0.0427(18) 0.0323(19) 0.0317(17) -0.0074(15) 0.0038(14) -0.0107(14)
F42 0.0319(16) 0.0199(16) 0.0354(17) -0.0010(13) 0.0089(13) 0.0042(13)
F43 0.0492(19) 0.033(2) 0.0323(17) -0.0038(14) 0.0198(15) 0.0063(15)
F44 0.0492(19) 0.042(2) 0.0237(16) 0.0050(15) 0.0132(14) 0.0038(16)
F45 0.0422(17) 0.0243(17) 0.0269(15) 0.0040(13) 0.0050(13) 0.0018(13)
F46 0.0365(16) 0.0181(15) 0.0204(14) -0.0014(12) 0.0045(12) 0.0038(12)
F48 0.0401(17) 0.0179(16) 0.0400(18) 0.0051(14) 0.0051(14) -0.0009(13)
F49 0.0458(19) 0.0296(18) 0.0355(18) 0.0098(15) 0.0009(14) 0.0166(15)
F50 0.0290(16) 0.048(2) 0.0382(17) -0.0001(17) -0.0068(13) 0.0080(16)
F51 0.0366(17) 0.0275(18) 0.049(2) -0.0019(15) -0.0101(15) -0.0067(14)
F52 0.0283(15) 0.0175(15) 0.0376(17) 0.0022(13) -0.0064(13) 0.0027(12)
B1 0.030(3) 0.016(3) 0.023(3) -0.002(2) 0.005(2) 0.002(2)
B2 0.023(3) 0.014(3) 0.023(3) 0.002(2) 0.001(2) 0.001(2)
C1 0.033(3) 0.021(3) 0.023(3) -0.004(2) 0.000(2) -0.004(2)
C2 0.032(3) 0.023(3) 0.023(3) -0.003(2) -0.010(2) -0.005(2)
C3 0.031(3) 0.030(3) 0.023(3) 0.000(2) -0.002(2) -0.012(2)
C4 0.021(3) 0.028(3) 0.035(3) -0.001(2) 0.003(2) -0.006(2)
C5 0.027(3) 0.024(3) 0.038(3) -0.003(2) 0.002(2) 0.002(2)
C6 0.031(3) 0.026(3) 0.028(3) 0.007(2) -0.003(2) -0.007(2)
C7 0.020(2) 0.029(3) 0.027(3) -0.006(2) 0.000(2) -0.002(2)
C8 0.027(3) 0.026(3) 0.023(3) -0.002(2) -0.003(2) -0.002(2)
C9 0.023(3) 0.027(3) 0.039(3) 0.010(3) -0.001(2) -0.004(2)
C10 0.026(3) 0.052(4) 0.014(2) -0.003(3) -0.002(2) 0.002(3)
C11 0.027(3) 0.047(4) 0.019(3) -0.011(3) -0.001(2) 0.001(3)
C12 0.025(3) 0.024(3) 0.030(3) -0.002(2) 0.001(2) -0.003(2)
C13 0.028(3) 0.019(3) 0.016(2) -0.002(2) 0.000(2) 0.002(2)
C14 0.025(2) 0.018(3) 0.022(3) 0.000(2) 0.004(2) 0.005(2)
C15 0.028(3) 0.034(3) 0.025(3) -0.006(2) 0.001(2) 0.006(2)
C16 0.023(3) 0.047(4) 0.041(3) -0.021(3) -0.003(2) 0.003(2)
C17 0.027(3) 0.032(3) 0.050(4) -0.013(3) 0.008(2) -0.010(2)
C18 0.030(3) 0.028(3) 0.027(3) -0.005(2) 0.008(2) -0.002(2)
C19 0.028(3) 0.031(3) 0.025(3) -0.001(2) 0.004(2) 0.007(2)
C20 0.039(3) 0.034(3) 0.032(3) -0.006(3) 0.007(2) 0.011(3)
C21 0.029(3) 0.046(4) 0.037(3) -0.010(3) 0.003(2) 0.009(3)
C22 0.036(3) 0.065(5) 0.026(3) 0.000(3) -0.001(2) 0.017(3)
C23 0.024(2) 0.021(3) 0.021(2) -0.001(2) -0.001(2) 0.004(2)
C24 0.027(3) 0.022(3) 0.027(3) 0.002(2) 0.001(2) 0.001(2)
C25 0.029(3) 0.026(3) 0.020(3) 0.002(2) 0.003(2) -0.003(2)
C26 0.020(2) 0.031(3) 0.019(2) 0.000(2) 0.003(2) 0.004(2)
C27 0.026(3) 0.021(3) 0.023(3) 0.001(2) 0.003(2) 0.002(2)
C28 0.026(3) 0.022(3) 0.023(3) 0.007(2) 0.000(2) 0.000(2)
C29 0.023(2) 0.032(3) 0.026(3) -0.001(2) 0.004(2) 0.003(2)
C30 0.023(3) 0.035(3) 0.033(3) 0.001(3) 0.003(2) 0.001(2)
C31 0.034(3) 0.041(4) 0.026(3) 0.007(3) 0.003(2) -0.003(3)
C32 0.033(3) 0.049(4) 0.027(3) -0.014(3) 0.002(2) 0.005(3)
C33 0.017(2) 0.028(3) 0.031(3) 0.005(2) -0.001(2) -0.004(2)
C34 0.024(3) 0.032(3) 0.055(4) -0.001(3) -0.002(3) -0.003(2)
C35 0.025(3) 0.042(4) 0.039(3) 0.003(3) 0.006(2) -0.001(3)
C36 0.031(3) 0.046(4) 0.033(3) 0.006(3) -0.005(2) -0.001(3)
C41 0.014(2) 0.023(3) 0.022(3) 0.002(2) 0.0040(19) 0.003(2)
C42 0.017(2) 0.020(3) 0.022(2) -0.004(2) -0.0004(18) 0.000(2)
C43 0.029(3) 0.033(3) 0.023(3) -0.010(2) 0.010(2) -0.001(2)
C44 0.025(3) 0.033(3) 0.022(3) 0.003(2) 0.007(2) 0.001(2)
C45 0.027(3) 0.018(3) 0.021(3) 0.001(2) -0.001(2) -0.001(2)
C46 0.021(2) 0.018(3) 0.020(2) -0.009(2) 0.0072(19) -0.003(2)
C47 0.024(2) 0.022(3) 0.023(2) -0.002(2) 0.0048(19) 0.005(2)
C48 0.027(3) 0.016(3) 0.024(3) 0.003(2) 0.006(2) 0.001(2)
C49 0.032(3) 0.022(3) 0.024(3) 0.009(2) 0.003(2) 0.010(2)
C50 0.023(2) 0.040(3) 0.018(2) 0.002(2) -0.004(2) 0.006(3)
C51 0.027(3) 0.024(3) 0.031(3) -0.002(2) 0.001(2) 0.002(2)
C52 0.029(3) 0.022(3) 0.022(3) 0.001(2) 0.002(2) 0.006(2)
C53 0.019(2) 0.019(2) 0.018(2) -0.001(2) -0.0029(18) 0.001(2)
C54 0.026(2) 0.013(3) 0.018(2) 0.0017(19) 0.0009(19) 0.0026(19)
C55 0.021(2) 0.022(3) 0.029(3) 0.004(2) 0.005(2) 0.002(2)
C56 0.023(3) 0.030(3) 0.023(3) -0.005(2) 0.005(2) 0.003(2)
C57 0.021(2) 0.027(3) 0.026(3) 0.001(2) 0.000(2) 0.004(2)
C58 0.023(2) 0.023(3) 0.016(2) 0.005(2) -0.0042(19) 0.000(2)
C59 0.018(2) 0.022(3) 0.025(3) 0.000(2) -0.0008(19) -0.001(2)
C60 0.021(2) 0.038(3) 0.027(3) -0.001(2) -0.004(2) -0.008(2)
C61 0.030(3) 0.026(3) 0.022(3) -0.002(2) -0.002(2) -0.010(2)
C62 0.028(3) 0.040(3) 0.029(3) 0.005(3) 0.007(2) 0.000(2)
C63 0.020(2) 0.022(3) 0.022(2) 0.001(2) 0.0032(19) 0.001(2)
C64 0.029(3) 0.023(3) 0.021(3) 0.004(2) 0.002(2) 0.006(2)
C65 0.029(3) 0.020(3) 0.022(3) -0.001(2) -0.002(2) 0.002(2)
C66 0.022(2) 0.027(3) 0.018(2) 0.002(2) -0.0026(19) 0.003(2)
C67 0.025(3) 0.025(3) 0.021(3) 0.006(2) -0.003(2) -0.002(2)
C68 0.028(3) 0.021(3) 0.025(3) 0.007(2) 0.002(2) -0.006(2)
C69 0.030(3) 0.027(3) 0.023(3) -0.003(2) 0.004(2) 0.002(2)
C70 0.033(3) 0.039(3) 0.024(3) -0.002(2) 0.002(2) 0.009(3)
C71 0.053(4) 0.026(3) 0.029(3) -0.008(2) -0.004(3) 0.010(3)
C72 0.027(3) 0.077(5) 0.031(3) -0.003(3) 0.009(2) 0.009(3)
C73 0.028(3) 0.024(3) 0.025(3) 0.000(2) 0.003(2) 0.000(2)
C74 0.037(3) 0.031(3) 0.050(4) -0.001(3) 0.015(3) -0.001(3)
C75 0.043(3) 0.031(3) 0.037(3) -0.004(3) 0.010(3) 0.007(3)
C76 0.028(3) 0.048(4) 0.033(3) -0.008(3) 0.000(2) 0.006(3)
C101 0.146(9) 0.081(6) 0.096(7) -0.015(5) 0.038(6) 0.008(6)

loop_
_atom_type_symbol
_atom_type_description
_atom_type_scat_dispersion_real
_atom_type_scat_dispersion_imag
_atom_type_scat_source
C C 0.0033 0.0016 'International Tables Vol C Tables 4.2.6.8 and 6.1.1.4'
H H 0.0000 0.0000 'International Tables Vol C Tables 4.2.6.8 and 6.1.1.4'
B B 0.0013 0.0007 'International Tables Vol C Tables 4.2.6.8 and 6.1.1.4'
F F 0.0171 0.0103 'International Tables Vol C Tables 4.2.6.8 and 6.1.1.4'
P P 0.1023 0.0942 'International Tables Vol C Tables 4.2.6.8 and 6.1.1.4'
Cl Cl 0.1484 0.1585 'International Tables Vol C Tables 4.2.6.8 and 6.1.1.4'

loop_
_geom_angle_atom_site_label_1
_geom_angle_atom_site_label_2
_geom_angle_atom_site_label_3
_geom_angle
C26 P1 C33 111.3(2)
C26 P1 C29 113.4(2)
C33 P1 C29 118.1(2)
C26 P1 H1 108.9
C33 P1 H1 101.8
C29 P1 H1 101.8
C66 P2 C69 112.9(2)
C66 P2 C73 109.6(2)
C69 P2 C73 119.1(2)
C66 P2 H2 102.5
C69 P2 H2 107.0
C73 P2 H2 103.9
C101 Cl22 H101 35.0
C13 B1 C7 112.4(4)
C13 B1 C1 107.7(4)
C7 B1 C1 112.0(4)
C13 B1 H3 112.7
C7 B1 H3 109.2
C1 B1 H3 102.4
C53 B2 C47 107.6(4)
C53 B2 C41 115.6(4)
C47 B2 C41 107.8(4)
C53 B2 H4 112.1
C47 B2 H4 106.2
C41 B2 H4 107.1
C6 C1 C2 112.8(5)
C6 C1 B1 126.5(5)
C2 C1 B1 120.7(5)
F2 C2 C3 115.3(5)
F2 C2 C1 120.0(5)
C3 C2 C1 124.7(5)
F3 C3 C2 121.6(5)
F3 C3 C4 118.8(5)
C2 C3 C4 119.5(5)
F4 C4 C5 120.5(5)
F4 C4 C3 121.0(5)
C5 C4 C3 118.5(5)
F5 C5 C4 119.7(5)
F5 C5 C6 120.3(5)
C4 C5 C6 120.0(5)
F6 C6 C1 120.6(5)
F6 C6 C5 114.9(5)
C1 C6 C5 124.4(5)
C8 C7 C12 112.1(5)
C8 C7 B1 126.3(4)
C12 C7 B1 121.6(5)
F8 C8 C9 114.9(5)
F8 C8 C7 120.2(4)
C9 C8 C7 124.9(5)
F9 C9 C10 118.6(5)
F9 C9 C8 121.2(5)
C10 C9 C8 120.2(5)
F10 C10 C9 120.9(5)
F10 C10 C11 121.0(5)
C9 C10 C11 118.0(5)
F11 C11 C12 121.3(5)
F11 C11 C10 119.2(5)
C12 C11 C10 119.5(5)
F12 C12 C11 115.0(5)
F12 C12 C7 119.7(5)
C11 C12 C7 125.2(5)
C18 C13 C14 101.0(4)
C18 C13 B1 118.0(4)
C14 C13 B1 116.7(4)
C18 C13 H13 106.8
C14 C13 H13 106.8
B1 C13 H13 106.8
C23 C14 C15 115.2(4)
C23 C14 C13 116.9(4)
C15 C14 C13 103.5(4)
C23 C14 H14 106.9
C15 C14 H14 106.9
C13 C14 H14 106.9
C22 C15 C16 113.8(5)
C22 C15 C14 114.1(5)
C16 C15 C14 108.4(4)
C22 C15 C19 117.0(4)
C16 C15 C19 101.5(4)
C14 C15 C19 100.6(4)
C15 C16 C17 104.8(4)
C15 C16 H16A 110.8
C17 C16 H16A 110.8
C15 C16 H16B 110.8
C17 C16 H16B 110.8
H16A C16 H16B 108.9
C18 C17 C16 100.7(4)
C18 C17 H17A 111.6
C16 C17 H17A 111.6
C18 C17 H17B 111.6
C16 C17 H17B 111.6
H17A C17 H17B 109.4
C19 C18 C17 101.8(4)
C19 C18 C13 106.0(4)
C17 C18 C13 106.2(4)
C19 C18 H18 113.9
C17 C18 H18 113.9
C13 C18 H18 113.9
C20 C19 C18 114.4(4)
C20 C19 C21 107.3(4)
C18 C19 C21 114.7(5)
C20 C19 C15 114.5(4)
C18 C19 C15 93.1(4)
C21 C19 C15 112.6(4)
C19 C20 H20A 109.5
C19 C20 H20B 109.5
H20A C20 H20B 109.5
C19 C20 H20C 109.5
H20A C20 H20C 109.5
H20B C20 H20C 109.5
C19 C21 H21A 109.5
C19 C21 H21B 109.5
H21A C21 H21B 109.5
C19 C21 H21C 109.5
H21A C21 H21C 109.5
H21B C21 H21C 109.5
C15 C22 H22A 109.5
C15 C22 H22B 109.5
H22A C22 H22B 109.5
C15 C22 H22C 109.5
H22A C22 H22C 109.5
H22B C22 H22C 109.5
C24 C23 C28 117.1(5)
C24 C23 C14 118.8(4)
C28 C23 C14 124.1(5)
C23 C24 C25 122.2(5)
C23 C24 H24 118.9
C25 C24 H24 118.9
C26 C25 C24 119.1(5)
C26 C25 H25 120.5
C24 C25 H25 120.5
C25 C26 C27 120.0(4)
C25 C26 P1 122.3(4)
C27 C26 P1 117.7(4)
C28 C27 C26 120.1(5)
C28 C27 H27 119.9
C26 C27 H27 119.9
C27 C28 C23 121.4(5)
C27 C28 H28 119.3
C23 C28 H28 119.3
C30 C29 C31 109.9(4)
C30 C29 C32 109.0(4)
C31 C29 C32 110.1(4)
C30 C29 P1 106.8(3)
C31 C29 P1 112.6(4)
C32 C29 P1 108.4(3)
C29 C30 H30A 109.5
C29 C30 H30B 109.5
H30A C30 H30B 109.5
C29 C30 H30C 109.5
H30A C30 H30C 109.5
H30B C30 H30C 109.5
C29 C31 H31A 109.5
C29 C31 H31B 109.5
H31A C31 H31B 109.5
C29 C31 H31C 109.5
H31A C31 H31C 109.5
H31B C31 H31C 109.5
C29 C32 H32A 109.5
C29 C32 H32B 109.5
H32A C32 H32B 109.5
C29 C32 H32C 109.5
H32A C32 H32C 109.5
H32B C32 H32C 109.5
C35 C33 C34 110.2(5)
C35 C33 C36 109.2(4)
C34 C33 C36 110.0(5)
C35 C33 P1 109.3(4)
C34 C33 P1 112.7(3)
C36 C33 P1 105.3(3)
C33 C34 H34A 109.5
C33 C34 H34B 109.5
H34A C34 H34B 109.5
C33 C34 H34C 109.5
H34A C34 H34C 109.5
H34B C34 H34C 109.5
C33 C35 H35A 109.5
C33 C35 H35B 109.5
H35A C35 H35B 109.5
C33 C35 H35C 109.5
H35A C35 H35C 109.5
H35B C35 H35C 109.5
C33 C36 H36A 109.5
C33 C36 H36B 109.5
H36A C36 H36B 109.5
C33 C36 H36C 109.5
H36A C36 H36C 109.5
H36B C36 H36C 109.5
C42 C41 C46 112.4(4)
C42 C41 B2 120.4(4)
C46 C41 B2 127.3(4)
C43 C42 F42 116.0(4)
C43 C42 C41 124.6(5)
F42 C42 C41 119.4(4)
C42 C43 F43 121.0(5)
C42 C43 C44 120.5(5)
F43 C43 C44 118.5(5)
F44 C44 C45 122.3(5)
F44 C44 C43 121.0(5)
C45 C44 C43 116.7(5)
C46 C45 F45 120.7(4)
C46 C45 C44 120.9(5)
F45 C45 C44 118.4(4)
C45 C46 F46 115.0(4)
C45 C46 C41 124.9(4)
F46 C46 C41 120.1(4)
C48 C47 C52 113.3(4)
C48 C47 B2 124.1(5)
C52 C47 B2 122.6(4)
F48 C48 C47 120.9(4)
F48 C48 C49 114.6(4)
C47 C48 C49 124.4(5)
F49 C49 C50 119.2(4)
F49 C49 C48 121.1(5)
C50 C49 C48 119.7(4)
F50 C50 C49 120.6(5)
F50 C50 C51 120.9(5)
C49 C50 C51 118.5(4)
F51 C51 C50 119.2(4)
F51 C51 C52 121.2(5)
C50 C51 C52 119.6(5)
F52 C52 C51 115.3(4)
F52 C52 C47 120.3(4)
C51 C52 C47 124.5(5)
C54 C53 C58 101.9(4)
C54 C53 B2 112.2(4)
C58 C53 B2 120.0(4)
C54 C53 H53 107.3
C58 C53 H53 107.3
B2 C53 H53 107.3
C63 C54 C53 115.9(4)
C63 C54 C55 116.7(4)
C53 C54 C55 103.1(3)
C63 C54 H54 106.8
C53 C54 H54 106.8
C55 C54 H54 106.8
C62 C55 C59 117.8(4)
C62 C55 C54 114.7(4)
C59 C55 C54 99.8(4)
C62 C55 C56 112.9(4)
C59 C55 C56 101.4(4)
C54 C55 C56 108.8(4)
C57 C56 C55 103.5(4)
C57 C56 H56A 111.1
C55 C56 H56A 111.1
C57 C56 H56B 111.1
C55 C56 H56B 111.1
H56A C56 H56B 109.0
C58 C57 C56 102.8(4)
C58 C57 H57A 111.2
C56 C57 H57A 111.2
C58 C57 H57B 111.2
C56 C57 H57B 111.2
H57A C57 H57B 109.1
C57 C58 C59 101.1(4)
C57 C58 C53 104.6(4)
C59 C58 C53 105.1(4)
C57 C58 H58 114.8
C59 C58 H58 114.8
C53 C58 H58 114.8
C60 C59 C61 106.7(4)
C60 C59 C55 113.1(4)
C61 C59 C55 114.3(4)
C60 C59 C58 113.7(4)
C61 C59 C58 114.8(4)
C55 C59 C58 94.1(4)
C59 C60 H60A 109.5
C59 C60 H60B 109.5
H60A C60 H60B 109.5
C59 C60 H60C 109.5
H60A C60 H60C 109.5
H60B C60 H60C 109.5
C59 C61 H61A 109.5
C59 C61 H61B 109.5
H61A C61 H61B 109.5
C59 C61 H61C 109.5
H61A C61 H61C 109.5
H61B C61 H61C 109.5
C55 C62 H62A 109.5
C55 C62 H62B 109.5
H62A C62 H62B 109.5
C55 C62 H62C 109.5
H62A C62 H62C 109.5
H62B C62 H62C 109.5
C64 C63 C68 117.3(4)
C64 C63 C54 124.4(4)
C68 C63 C54 118.3(4)
C65 C64 C63 121.3(5)
C65 C64 H64 119.3
C63 C64 H64 119.3
C64 C65 C66 120.4(5)
C64 C65 H65 119.8
C66 C65 H65 119.8
C67 C66 C65 119.5(4)
C67 C66 P2 118.6(4)
C65 C66 P2 121.9(4)
C66 C67 C68 118.9(5)
C66 C67 H67 120.6
C68 C67 H67 120.6
C67 C68 C63 122.7(5)
C67 C68 H68 118.7
C63 C68 H68 118.7
C72 C69 C71 111.1(5)
C72 C69 C70 108.2(4)
C71 C69 C70 111.0(4)
C72 C69 P2 105.1(4)
C71 C69 P2 111.8(4)
C70 C69 P2 109.4(4)
C69 C70 H70A 109.5
C69 C70 H70B 109.5
H70A C70 H70B 109.5
C69 C70 H70C 109.5
H70A C70 H70C 109.5
H70B C70 H70C 109.5
C69 C71 H71A 109.5
C69 C71 H71B 109.5
H71A C71 H71B 109.5
C69 C71 H71C 109.5
H71A C71 H71C 109.5
H71B C71 H71C 109.5
C69 C72 H72A 109.5
C69 C72 H72B 109.5
H72A C72 H72B 109.5
C69 C72 H72C 109.5
H72A C72 H72C 109.5
H72B C72 H72C 109.5
C74 C73 C75 109.5(4)
C74 C73 C76 109.6(4)
C75 C73 C76 110.2(4)
C74 C73 P2 110.5(3)
C75 C73 P2 105.0(4)
C76 C73 P2 111.9(4)
C73 C74 H74A 109.5
C73 C74 H74B 109.5
H74A C74 H74B 109.5
C73 C74 H74C 109.5
H74A C74 H74C 109.5
H74B C74 H74C 109.5
C73 C75 H75A 109.5
C73 C75 H75B 109.5
H75A C75 H75B 109.5
C73 C75 H75C 109.5
H75A C75 H75C 109.5
H75B C75 H75C 109.5
C73 C76 H76A 109.5
C73 C76 H76B 109.5
H76A C76 H76B 109.5
C73 C76 H76C 109.5
H76A C76 H76C 109.5
H76B C76 H76C 109.5
Cl1 C101 Cl22 104.3(8)
Cl1 C101 Cl11 10.4(9)
Cl22 C101 Cl11 110.4(10)
Cl1 C101 Cl2 122.7(7)
Cl22 C101 Cl2 41.0(6)
Cl11 C101 Cl2 132.8(9)
Cl1 C101 H101 112.0
Cl22 C101 H101 79.9
Cl11 C101 H101 104.2
Cl2 C101 H101 104.3
Cl1 C101 H102 107.5
Cl22 C101 H102 143.0
Cl11 C101 H102 104.0
Cl2 C101 H102 104.1
H101 C101 H102 104.8

loop_
_geom_bond_atom_site_label_1
_geom_bond_atom_site_label_2
_geom_bond_distance
P1 C26 1.790(5)
P1 C33 1.842(5)
P1 C29 1.843(5)
P1 H1 1.2722
P2 C66 1.789(5)
P2 C69 1.834(5)
P2 C73 1.840(5)
P2 H2 1.3011
Cl1 C101 1.483(10)
Cl2 C101 1.851(8)
Cl11 C101 1.845(12)
Cl22 C101 1.521(11)
Cl22 H101 1.6513
F2 C2 1.350(6)
F3 C3 1.349(6)
F4 C4 1.346(6)
F5 C5 1.352(6)
F6 C6 1.367(6)
F8 C8 1.357(6)
F9 C9 1.356(6)
F10 C10 1.347(6)
F11 C11 1.347(6)
F12 C12 1.359(6)
F42 C42 1.361(6)
F43 C43 1.368(5)
F44 C44 1.335(6)
F45 C45 1.365(5)
F46 C46 1.375(5)
F48 C48 1.360(6)
F49 C49 1.346(6)
F50 C50 1.343(5)
F51 C51 1.346(6)
F52 C52 1.352(6)
B1 C13 1.639(7)
B1 C7 1.639(7)
B1 C1 1.672(7)
B1 H3 1.1650
B2 C53 1.654(7)
B2 C47 1.658(7)
B2 C41 1.663(7)
B2 H4 1.1328
C1 C6 1.378(7)
C1 C2 1.390(7)
C2 C3 1.374(7)
C3 C4 1.382(7)
C4 C5 1.355(7)
C5 C6 1.389(7)
C7 C8 1.391(7)
C7 C12 1.393(7)
C8 C9 1.372(7)
C9 C10 1.366(7)
C10 C11 1.389(8)
C11 C12 1.366(7)
C13 C18 1.567(7)
C13 C14 1.573(6)
C13 H13 1.0000
C14 C23 1.517(7)
C14 C15 1.553(7)
C14 H14 1.0000
C15 C22 1.505(7)
C15 C16 1.536(8)
C15 C19 1.563(7)
C16 C17 1.567(8)
C16 H16A 0.9900
C16 H16B 0.9900
C17 C18 1.547(7)
C17 H17A 0.9900
C17 H17B 0.9900
C18 C19 1.536(7)
C18 H18 1.0000
C19 C20 1.525(8)
C19 C21 1.538(7)
C20 H20A 0.9800
C20 H20B 0.9800
C20 H20C 0.9800
C21 H21A 0.9800
C21 H21B 0.9800
C21 H21C 0.9800
C22 H22A 0.9800
C22 H22B 0.9800
C22 H22C 0.9800
C23 C24 1.390(7)
C23 C28 1.400(7)
C24 C25 1.395(7)
C24 H24 0.9500
C25 C26 1.379(7)
C25 H25 0.9500
C26 C27 1.390(7)
C27 C28 1.378(7)
C27 H27 0.9500
C28 H28 0.9500
C29 C30 1.532(7)
C29 C31 1.535(8)
C29 C32 1.538(7)
C30 H30A 0.9800
C30 H30B 0.9800
C30 H30C 0.9800
C31 H31A 0.9800
C31 H31B 0.9800
C31 H31C 0.9800
C32 H32A 0.9800
C32 H32B 0.9800
C32 H32C 0.9800
C33 C35 1.530(7)
C33 C34 1.537(7)
C33 C36 1.539(7)
C34 H34A 0.9800
C34 H34B 0.9800
C34 H34C 0.9800
C35 H35A 0.9800
C35 H35B 0.9800
C35 H35C 0.9800
C36 H36A 0.9800
C36 H36B 0.9800
C36 H36C 0.9800
C41 C42 1.379(6)
C41 C46 1.388(7)
C42 C43 1.359(7)
C43 C44 1.384(7)
C44 C45 1.368(7)
C45 C46 1.348(7)
C47 C48 1.373(7)
C47 C52 1.383(7)
C48 C49 1.390(7)
C49 C50 1.369(8)
C50 C51 1.372(8)
C51 C52 1.383(7)
C53 C54 1.558(6)
C53 C58 1.567(6)
C53 H53 1.0000
C54 C63 1.507(6)
C54 C55 1.558(6)
C54 H54 1.0000
C55 C62 1.507(7)
C55 C59 1.545(6)
C55 C56 1.562(7)
C56 C57 1.555(7)
C56 H56A 0.9900
C56 H56B 0.9900
C57 C58 1.525(7)
C57 H57A 0.9900
C57 H57B 0.9900
C58 C59 1.549(7)
C58 H58 1.0000
C59 C60 1.531(6)
C59 C61 1.535(7)
C60 H60A 0.9800
C60 H60B 0.9800
C60 H60C 0.9800
C61 H61A 0.9800
C61 H61B 0.9800
C61 H61C 0.9800
C62 H62A 0.9800
C62 H62B 0.9800
C62 H62C 0.9800
C63 C64 1.399(7)
C63 C68 1.400(7)
C64 C65 1.373(7)
C64 H64 0.9500
C65 C66 1.414(7)
C65 H65 0.9500
C66 C67 1.388(7)
C67 C68 1.390(6)
C67 H67 0.9500
C68 H68 0.9500
C69 C72 1.534(7)
C69 C71 1.540(7)
C69 C70 1.545(7)
C70 H70A 0.9800
C70 H70B 0.9800
C70 H70C 0.9800
C71 H71A 0.9800
C71 H71B 0.9800
C71 H71C 0.9800
C72 H72A 0.9800
C72 H72B 0.9800
C72 H72C 0.9800
C73 C74 1.523(7)
C73 C75 1.532(7)
C73 C76 1.544(7)
C74 H74A 0.9800
C74 H74B 0.9800
C74 H74C 0.9800
C75 H75A 0.9800
C75 H75B 0.9800
C75 H75C 0.9800
C76 H76A 0.9800
C76 H76B 0.9800
C76 H76C 0.9800
C101 H101 0.9621
C101 H102 0.9607

loop_
_geom_torsion_atom_site_label_1
_geom_torsion_atom_site_label_2
_geom_torsion_atom_site_label_3
_geom_torsion_atom_site_label_4
_geom_torsion
C13 B1 C1 C6 94.1(6)
C7 B1 C1 C6 -29.9(7)
C13 B1 C1 C2 -81.9(5)
C7 B1 C1 C2 154.0(4)
C6 C1 C2 F2 177.5(4)
B1 C1 C2 F2 -6.0(7)
C6 C1 C2 C3 -0.3(7)
B1 C1 C2 C3 176.3(5)
F2 C2 C3 F3 4.4(7)
C1 C2 C3 F3 -177.8(4)
F2 C2 C3 C4 -177.4(4)
C1 C2 C3 C4 0.4(8)
F3 C3 C4 F4 -1.2(7)
C2 C3 C4 F4 -179.5(4)
F3 C3 C4 C5 179.2(4)
C2 C3 C4 C5 0.9(7)
F4 C4 C5 F5 -1.7(8)
C3 C4 C5 F5 177.9(5)
F4 C4 C5 C6 178.1(5)
C3 C4 C5 C6 -2.3(8)
C2 C1 C6 F6 179.9(4)
B1 C1 C6 F6 3.6(8)
C2 C1 C6 C5 -1.3(7)
B1 C1 C6 C5 -177.6(5)
F5 C5 C6 F6 1.3(7)
C4 C5 C6 F6 -178.5(5)
F5 C5 C6 C1 -177.6(5)
C4 C5 C6 C1 2.6(8)
C13 B1 C7 C8 -33.9(7)
C1 B1 C7 C8 87.5(6)
C13 B1 C7 C12 143.5(5)
C1 B1 C7 C12 -95.1(5)
C12 C7 C8 F8 178.9(4)
B1 C7 C8 F8 -3.5(7)
C12 C7 C8 C9 -1.4(7)
B1 C7 C8 C9 176.3(5)
F8 C8 C9 F9 0.5(7)
C7 C8 C9 F9 -179.2(5)
F8 C8 C9 C10 -178.0(4)
C7 C8 C9 C10 2.2(8)
F9 C9 C10 F10 1.4(7)
C8 C9 C10 F10 180.0(5)
F9 C9 C10 C11 179.9(4)
C8 C9 C10 C11 -1.6(8)
F10 C10 C11 F11 -0.7(8)
C9 C10 C11 F11 -179.2(4)
F10 C10 C11 C12 178.7(4)
C9 C10 C11 C12 0.2(8)
F11 C11 C12 F12 0.3(7)
C10 C11 C12 F12 -179.1(4)
F11 C11 C12 C7 180.0(5)
C10 C11 C12 C7 0.6(8)
C8 C7 C12 F12 179.6(4)
B1 C7 C12 F12 1.9(7)
C8 C7 C12 C11 -0.1(7)
B1 C7 C12 C11 -177.8(5)
C7 B1 C13 C18 -46.6(6)
C1 B1 C13 C18 -170.4(4)
C7 B1 C13 C14 -167.3(4)
C1 B1 C13 C14 68.9(5)
C18 C13 C14 C23 137.8(4)
B1 C13 C14 C23 -92.9(5)
C18 C13 C14 C15 10.0(5)
B1 C13 C14 C15 139.3(4)
C23 C14 C15 C22 62.1(6)
C13 C14 C15 C22 -169.1(4)
C23 C14 C15 C16 -65.7(5)
C13 C14 C15 C16 63.1(5)
C23 C14 C15 C19 -171.8(4)
C13 C14 C15 C19 -43.0(5)
C22 C15 C16 C17 157.9(4)
C14 C15 C16 C17 -74.1(5)
C19 C15 C16 C17 31.3(5)
C15 C16 C17 C18 5.1(5)
C16 C17 C18 C19 -40.7(5)
C16 C17 C18 C13 70.0(5)
C14 C13 C18 C19 27.2(5)
B1 C13 C18 C19 -101.3(5)
C14 C13 C18 C17 -80.6(5)
B1 C13 C18 C17 150.9(4)
C17 C18 C19 C20 177.5(4)
C13 C18 C19 C20 66.7(5)
C17 C18 C19 C21 -57.8(5)
C13 C18 C19 C21 -168.7(4)
C17 C18 C19 C15 58.8(4)
C13 C18 C19 C15 -52.1(4)
C22 C15 C19 C20 62.5(6)
C16 C15 C19 C20 -173.1(4)
C14 C15 C19 C20 -61.7(5)
C22 C15 C19 C18 -178.9(5)
C16 C15 C19 C18 -54.5(4)
C14 C15 C19 C18 57.0(4)
C22 C15 C19 C21 -60.5(7)
C16 C15 C19 C21 64.0(5)
C14 C15 C19 C21 175.4(4)
C15 C14 C23 C24 -91.2(5)
C13 C14 C23 C24 146.9(4)
C15 C14 C23 C28 88.4(6)
C13 C14 C23 C28 -33.5(7)
C28 C23 C24 C25 1.1(7)
C14 C23 C24 C25 -179.2(4)
C23 C24 C25 C26 -0.5(7)
C24 C25 C26 C27 -0.7(7)
C24 C25 C26 P1 177.4(3)
C33 P1 C26 C25 -64.6(5)
C29 P1 C26 C25 71.4(5)
C33 P1 C26 C27 113.5(4)
C29 P1 C26 C27 -110.5(4)
C25 C26 C27 C28 1.1(7)
P1 C26 C27 C28 -177.0(4)
C26 C27 C28 C23 -0.4(7)
C24 C23 C28 C27 -0.7(7)
C14 C23 C28 C27 179.7(4)
C26 P1 C29 C30 32.2(5)
C33 P1 C29 C30 165.0(3)
C26 P1 C29 C31 -88.5(4)
C33 P1 C29 C31 44.3(4)
C26 P1 C29 C32 149.5(4)
C33 P1 C29 C32 -77.7(4)
C26 P1 C33 C35 -174.6(4)
C29 P1 C33 C35 51.7(4)
C26 P1 C33 C34 62.6(5)
C29 P1 C33 C34 -71.1(5)
C26 P1 C33 C36 -57.4(4)
C29 P1 C33 C36 168.9(4)
C53 B2 C41 C42 157.1(4)
C47 B2 C41 C42 -82.5(5)
C53 B2 C41 C46 -23.2(7)
C47 B2 C41 C46 97.1(5)
C46 C41 C42 C43 0.4(7)
B2 C41 C42 C43 -180.0(4)
C46 C41 C42 F42 -177.9(4)
B2 C41 C42 F42 1.8(6)
F42 C42 C43 F43 -2.2(7)
C41 C42 C43 F43 179.5(4)
F42 C42 C43 C44 178.5(4)
C41 C42 C43 C44 0.2(8)
C42 C43 C44 F44 178.7(4)
F43 C43 C44 F44 -0.7(7)
C42 C43 C44 C45 -1.4(7)
F43 C43 C44 C45 179.3(4)
F44 C44 C45 C46 -178.0(4)
C43 C44 C45 C46 2.0(7)
F44 C44 C45 F45 2.1(7)
C43 C44 C45 F45 -177.9(4)
F45 C45 C46 F46 -1.5(6)
C44 C45 C46 F46 178.6(4)
F45 C45 C46 C41 178.3(4)
C44 C45 C46 C41 -1.5(8)
C42 C41 C46 C45 0.3(7)
B2 C41 C46 C45 -179.4(4)
C42 C41 C46 F46 -179.9(4)
B2 C41 C46 F46 0.5(7)
C53 B2 C47 C48 -110.5(5)
C41 B2 C47 C48 124.2(5)
C53 B2 C47 C52 69.1(6)
C41 B2 C47 C52 -56.2(6)
C52 C47 C48 F48 -176.8(4)
B2 C47 C48 F48 2.8(7)
C52 C47 C48 C49 1.4(7)
B2 C47 C48 C49 -179.0(4)
F48 C48 C49 F49 -2.3(7)
C47 C48 C49 F49 179.4(4)
F48 C48 C49 C50 179.1(4)
C47 C48 C49 C50 0.8(8)
F49 C49 C50 F50 -0.4(7)
C48 C49 C50 F50 178.3(4)
F49 C49 C50 C51 179.4(5)
C48 C49 C50 C51 -2.0(7)
F50 C50 C51 F51 1.5(7)
C49 C50 C51 F51 -178.2(5)
F50 C50 C51 C52 -179.4(4)
C49 C50 C51 C52 0.9(8)
F51 C51 C52 F52 0.6(7)
C50 C51 C52 F52 -178.5(4)
F51 C51 C52 C47 -179.4(5)
C50 C51 C52 C47 1.5(8)
C48 C47 C52 F52 177.5(4)
B2 C47 C52 F52 -2.2(7)
C48 C47 C52 C51 -2.5(7)
B2 C47 C52 C51 177.8(5)
C47 B2 C53 C54 72.2(5)
C41 B2 C53 C54 -167.4(4)
C47 B2 C53 C58 -168.2(4)
C41 B2 C53 C58 -47.8(6)
C58 C53 C54 C63 142.0(4)
B2 C53 C54 C63 -88.3(5)
C58 C53 C54 C55 13.2(5)
B2 C53 C54 C55 142.9(4)
C63 C54 C55 C62 59.3(6)
C53 C54 C55 C62 -172.4(4)
C63 C54 C55 C59 -173.8(4)
C53 C54 C55 C59 -45.6(5)
C63 C54 C55 C56 -68.1(5)
C53 C54 C55 C56 60.1(5)
C62 C55 C56 C57 158.1(4)
C59 C55 C56 C57 31.1(4)
C54 C55 C56 C57 -73.5(4)
C55 C56 C57 C58 5.3(5)
C56 C57 C58 C59 -39.9(4)
C56 C57 C58 C53 69.0(4)
C54 C53 C58 C57 -82.5(4)
B2 C53 C58 C57 152.9(4)
C54 C53 C58 C59 23.5(5)
B2 C53 C58 C59 -101.1(5)
C62 C55 C59 C60 -59.6(6)
C54 C55 C59 C60 175.7(4)
C56 C55 C59 C60 64.1(5)
C62 C55 C59 C61 62.8(6)
C54 C55 C59 C61 -61.9(5)
C56 C55 C59 C61 -173.5(4)
C62 C55 C59 C58 -177.6(4)
C54 C55 C59 C58 57.7(4)
C56 C55 C59 C58 -53.9(4)
C57 C58 C59 C60 -59.3(5)
C53 C58 C59 C60 -167.9(4)
C57 C58 C59 C61 177.4(4)
C53 C58 C59 C61 68.8(5)
C57 C58 C59 C55 58.2(4)
C53 C58 C59 C55 -50.4(4)
C53 C54 C63 C64 -40.4(6)
C55 C54 C63 C64 81.4(6)
C53 C54 C63 C68 139.1(4)
C55 C54 C63 C68 -99.1(5)
C68 C63 C64 C65 -1.3(7)
C54 C63 C64 C65 178.3(4)
C63 C64 C65 C66 0.4(7)
C64 C65 C66 C67 0.8(7)
C64 C65 C66 P2 -178.0(4)
C69 P2 C66 C67 120.9(4)
C73 P2 C66 C67 -103.7(4)
C69 P2 C66 C65 -60.3(5)
C73 P2 C66 C65 75.1(5)
C65 C66 C67 C68 -1.0(7)
P2 C66 C67 C68 177.8(4)
C66 C67 C68 C63 0.1(7)
C64 C63 C68 C67 1.0(7)
C54 C63 C68 C67 -178.6(4)
C66 P2 C69 C72 -43.5(4)
C73 P2 C69 C72 -174.3(4)
C66 P2 C69 C71 77.1(4)
C73 P2 C69 C71 -53.7(4)
C66 P2 C69 C70 -159.5(4)
C73 P2 C69 C70 69.7(4)
C66 P2 C73 C74 -49.4(4)
C69 P2 C73 C74 82.8(4)
C66 P2 C73 C75 68.6(4)
C69 P2 C73 C75 -159.2(3)
C66 P2 C73 C76 -171.8(4)
C69 P2 C73 C76 -39.7(5)
